data_4001836
loop_
_publ_author_name
'Zeilinger, Michael'
'Baran, Volodymyr'
'van W\"ullen, Leo'
'H\"aussermann, Ulrich'
'F\"assler, Thomas F.'

_publ_section_title
;
 Stabilizing the Phase Li15Si4through Lithium--Aluminum Substitution in
 Li15--xAlxSi4(0.4 &lt;x&lt; 0.8)---Single Crystal X-ray Structure
 Determination of Li15Si4and Li14.37Al0.63Si4
;
_journal_issue 20
_journal_name_full 'Chemistry of Materials'
_journal_page_first 4113
_journal_paper_doi 10.1021/cm402721n
_journal_volume 25
_journal_year 2013
_chemical_formula_analytical 'Li15 Si4'
_chemical_formula_moiety 'Li15 Si4'
_chemical_formula_sum 'Li15 Si4'
_chemical_formula_weight 216.46
_chemical_melting_point ?
_chemical_name_common 'Lithium Silicide'
_chemical_name_systematic
; 
 ? 
;
_space_group_IT_number 220
_symmetry_cell_setting cubic
_symmetry_Int_Tables_number 220
_symmetry_space_group_name_Hall 'I -4bd 2c 3'
_symmetry_space_group_name_H-M 'I -4 3 d'
_atom_sites_solution_primary direct
_atom_sites_solution_secondary difmap
_audit_creation_method SHELXL-97
_cell_angle_alpha 90.00
_cell_angle_beta 90.00
_cell_angle_gamma 90.00
_cell_formula_units_Z 4
_cell_length_a 10.6322(9)
_cell_length_b 10.6322(9)
_cell_length_c 10.6322(9)
_cell_measurement_reflns_used 5546
_cell_measurement_temperature 123(2)
_cell_measurement_theta_max 33.0328
_cell_measurement_theta_min 4.6961
_cell_volume 1201.90(18)
_citation_year 2013
_computing_cell_refinement 'SAINT Version 7.56a, Bruker AXS Inc., Madison, Wisconsin, USA, 2008. '
_computing_data_collection
;APEX suite of crystallographic software. APEX 2 Version 2008.4,
 Bruker AXS Inc., Madison, Wisconsin, USA, 2008.
;
_computing_data_reduction 'SAINT Version 7.56a, Bruker AXS Inc., Madison, Wisconsin, USA, 2008. '
_computing_molecular_graphics 'Diamond 3 (Crystal Impact 2011)'
_computing_publication_material 'SHELXL-97 (Sheldrick, 1997)'
_computing_structure_refinement 'SHELXL-97 (Sheldrick, 1997)'
_computing_structure_solution 'SHELXS-97 (Sheldrick, 1997)'
_diffrn_ambient_temperature 123(2)
_diffrn_detector 'CCD plate'
_diffrn_detector_area_resol_mean 16
_diffrn_measured_fraction_theta_full 1.000
_diffrn_measured_fraction_theta_max 1.000
_diffrn_measurement_device_type 'Bruker APEX-II CCD'
_diffrn_measurement_method 'phi- and omega-rotation'
_diffrn_radiation_monochromator graphite
_diffrn_radiation_source 'fine-focus sealed tube'
_diffrn_radiation_type MoK\a
_diffrn_radiation_wavelength 0.71073
_diffrn_reflns_av_R_equivalents 0.0188
_diffrn_reflns_av_sigmaI/netI 0.0063
_diffrn_reflns_limit_h_max 15
_diffrn_reflns_limit_h_min -15
_diffrn_reflns_limit_k_max 15
_diffrn_reflns_limit_k_min -15
_diffrn_reflns_limit_l_max 15
_diffrn_reflns_limit_l_min -15
_diffrn_reflns_number 6926
_diffrn_reflns_theta_full 31.47
_diffrn_reflns_theta_max 31.47
_diffrn_reflns_theta_min 4.70
_exptl_absorpt_coefficient_mu 0.424
_exptl_absorpt_correction_T_max 0.7466
_exptl_absorpt_correction_T_min 0.6916
_exptl_absorpt_correction_type multi-scan
_exptl_absorpt_process_details 'SADABS, Bruker, 2008b'
_exptl_crystal_colour 'metallic silver'
_exptl_crystal_density_diffrn 1.196
_exptl_crystal_density_meas ?
_exptl_crystal_density_method 'not measured'
_exptl_crystal_description block
_exptl_crystal_F_000 404
_exptl_crystal_size_max 0.30
_exptl_crystal_size_mid 0.30
_exptl_crystal_size_min 0.30
_refine_diff_density_max 0.187
_refine_diff_density_min -0.079
_refine_diff_density_rms 0.026
_refine_ls_abs_structure_details 'Flack H D (1983), Acta Cryst. A39, 876-881'
_refine_ls_abs_structure_Flack -0.20(16)
_refine_ls_extinction_method none
_refine_ls_goodness_of_fit_ref 1.145
_refine_ls_matrix_type full
_refine_ls_number_parameters 15
_refine_ls_number_reflns 335
_refine_ls_number_restraints 0
_refine_ls_restrained_S_all 1.145
_refine_ls_R_factor_all 0.0103
_refine_ls_R_factor_gt 0.0103
_refine_ls_shift/su_max 0.000
_refine_ls_shift/su_mean 0.000
_refine_ls_structure_factor_coef Fsqd
_refine_ls_weighting_details 'calc w=1/[\s^2^(Fo^2^)+(0.0221P)^2^+0.0229P] where P=(Fo^2^+2Fc^2^)/3'
_refine_ls_weighting_scheme calc
_refine_ls_wR_factor_gt 0.0299
_refine_ls_wR_factor_ref 0.0299
_reflns_number_gt 335
_reflns_number_total 335
_reflns_threshold_expression >2sigma(I)
_cod_data_source_file cm402721n_si_002.cif
_cod_data_source_block Li15Si4_123K
_cod_depositor_comments
;
The following automatic conversions were performed:

'_chemical_melting_point' value '-' was changed to '?' - the value is
undefined or not given.

Automatic conversion script
Id: cif_fix_values 1891 2012-01-12 08:04:46Z andrius 

The following automatic conversions were performed:

'_exptl_crystal_density_meas' value 'not measured' was changed to '?'
- the value is perceived as not measured.

Automatic conversion script
Id: cif_fix_values 3008 2015-01-20 13:52:24Z robertas 
;
_cod_database_code 4001836

loop_
_symmetry_equiv_pos_as_xyz
'x, y, z'
'-x+1/2, -y, z+1/2'
'-x, y+1/2, -z+1/2'
'x+1/2, -y+1/2, -z'
'z, x, y'
'z+1/2, -x+1/2, -y'
'-z+1/2, -x, y+1/2'
'-z, x+1/2, -y+1/2'
'y, z, x'
'-y, z+1/2, -x+1/2'
'y+1/2, -z+1/2, -x'
'-y+1/2, -z, x+1/2'
'y+1/4, x+1/4, z+1/4'
'-y+1/4, -x+3/4, z+3/4'
'y+3/4, -x+1/4, -z+3/4'
'-y+3/4, x+3/4, -z+1/4'
'x+1/4, z+1/4, y+1/4'
'-x+3/4, z+3/4, -y+1/4'
'-x+1/4, -z+3/4, y+3/4'
'x+3/4, -z+1/4, -y+3/4'
'z+1/4, y+1/4, x+1/4'
'z+3/4, -y+1/4, -x+3/4'
'-z+3/4, y+3/4, -x+1/4'
'-z+1/4, -y+3/4, x+3/4'
'x+1/2, y+1/2, z+1/2'
'-x+1, -y+1/2, z+1'
'-x+1/2, y+1, -z+1'
'x+1, -y+1, -z+1/2'
'z+1/2, x+1/2, y+1/2'
'z+1, -x+1, -y+1/2'
'-z+1, -x+1/2, y+1'
'-z+1/2, x+1, -y+1'
'y+1/2, z+1/2, x+1/2'
'-y+1/2, z+1, -x+1'
'y+1, -z+1, -x+1/2'
'-y+1, -z+1/2, x+1'
'y+3/4, x+3/4, z+3/4'
'-y+3/4, -x+5/4, z+5/4'
'y+5/4, -x+3/4, -z+5/4'
'-y+5/4, x+5/4, -z+3/4'
'x+3/4, z+3/4, y+3/4'
'-x+5/4, z+5/4, -y+3/4'
'-x+3/4, -z+5/4, y+5/4'
'x+5/4, -z+3/4, -y+5/4'
'z+3/4, y+3/4, x+3/4'
'z+5/4, -y+3/4, -x+5/4'
'-z+5/4, y+5/4, -x+3/4'
'-z+3/4, -y+5/4, x+5/4'

loop_
_atom_site_label
_atom_site_type_symbol
_atom_site_fract_x
_atom_site_fract_y
_atom_site_fract_z
_atom_site_U_iso_or_equiv
_atom_site_adp_type
_atom_site_occupancy
_atom_site_symmetry_multiplicity
_atom_site_calc_flag
_atom_site_refinement_flags
Si Si 0.292471(10) 0.292471(10) 0.292471(10) 0.00888(8) Uani 1 3 d S
Li1 Li 0.34994(8) 0.46209(9) 0.12524(8) 0.01697(16) Uani 1 1 d .
Li2 Li 0.5000 0.2500 0.1250 0.0187(3) Uani 1 4 d S

loop_
_atom_site_aniso_label
_atom_site_aniso_U_11
_atom_site_aniso_U_22
_atom_site_aniso_U_33
_atom_site_aniso_U_23
_atom_site_aniso_U_13
_atom_site_aniso_U_12
Si 0.00888(8) 0.00888(8) 0.00888(8) 0.00015(4) 0.00015(4) 0.00015(4)
Li1 0.0191(4) 0.0158(3) 0.0160(3) 0.0011(3) 0.0018(3) -0.0013(3)
Li2 0.0191(5) 0.0191(5) 0.0180(8) 0.000 0.000 0.000

loop_
_atom_type_symbol
_atom_type_description
_atom_type_scat_dispersion_real
_atom_type_scat_dispersion_imag
_atom_type_scat_source
Li Li -0.0003 0.0001 'International Tables Vol C Tables 4.2.6.8 and 6.1.1.4'
Si Si 0.0817 0.0704 'International Tables Vol C Tables 4.2.6.8 and 6.1.1.4'

loop_
_geom_angle_atom_site_label_1
_geom_angle_atom_site_label_2
_geom_angle_atom_site_label_3
_geom_angle
_geom_angle_site_symmetry_1
_geom_angle_site_symmetry_3
Li1 Si Li1 118.045(8) 5 9
Li1 Si Li1 118.046(8) 5 .
Li1 Si Li1 118.046(8) 9 .
Li1 Si Li1 128.26(3) 5 16_545
Li1 Si Li1 69.62(3) 9 16_545
Li1 Si Li1 94.47(2) . 16_545
Li1 Si Li1 94.47(2) 5 24_554
Li1 Si Li1 128.26(3) 9 24_554
Li1 Si Li1 69.62(3) . 24_554
Li1 Si Li1 58.65(3) 16_545 24_554
Li1 Si Li1 69.62(3) 5 20_455
Li1 Si Li1 94.46(2) 9 20_455
Li1 Si Li1 128.26(3) . 20_455
Li1 Si Li1 58.65(3) 16_545 20_455
Li1 Si Li1 58.65(3) 24_554 20_455
Li1 Si Li1 114.14(3) 5 36_554
Li1 Si Li1 61.33(3) 9 36_554
Li1 Si Li1 73.500(7) . 36_554
Li1 Si Li1 113.13(3) 16_545 36_554
Li1 Si Li1 140.97(3) 24_554 36_554
Li1 Si Li1 154.89(4) 20_455 36_554
Li1 Si Li1 61.33(3) 5 32_545
Li1 Si Li1 73.501(7) 9 32_545
Li1 Si Li1 114.14(3) . 32_545
Li1 Si Li1 140.97(3) 16_545 32_545
Li1 Si Li1 154.89(4) 24_554 32_545
Li1 Si Li1 113.13(3) 20_455 32_545
Li1 Si Li1 56.28(3) 36_554 32_545
Li1 Si Li1 73.501(6) 5 28_455
Li1 Si Li1 114.14(3) 9 28_455
Li1 Si Li1 61.33(3) . 28_455
Li1 Si Li1 154.89(4) 16_545 28_455
Li1 Si Li1 113.13(3) 24_554 28_455
Li1 Si Li1 140.97(3) 20_455 28_455
Li1 Si Li1 56.28(3) 36_554 28_455
Li1 Si Li1 56.28(3) 32_545 28_455
Li1 Si Li2 172.188(18) 5 .
Li1 Si Li2 60.40(2) 9 .
Li1 Si Li2 60.35(2) . .
Li1 Si Li2 59.19(2) 16_545 .
Li1 Si Li2 91.967(18) 24_554 .
Li1 Si Li2 117.715(17) 20_455 .
Li1 Si Li2 58.121(17) 36_554 .
Li1 Si Li2 111.692(19) 32_545 .
Li1 Si Li2 99.875(17) 28_455 .
Li1 Si Li2 60.40(2) 5 9
Li1 Si Li2 60.35(2) 9 9
Li1 Si Li2 172.188(18) . 9
Li1 Si Li2 91.967(18) 16_545 9
Li1 Si Li2 117.714(17) 24_554 9
Li1 Si Li2 59.19(2) 20_455 9
Li1 Si Li2 99.875(17) 36_554 9
Li1 Si Li2 58.121(17) 32_545 9
Li1 Si Li2 111.692(19) 28_455 9
Li2 Si Li2 120.0 . 9
Li1 Si Li2 60.35(2) 5 5
Li1 Si Li2 172.190(18) 9 5
Li1 Si Li2 60.40(2) . 5
Li1 Si Li2 117.714(17) 16_545 5
Li1 Si Li2 59.19(2) 24_554 5
Li1 Si Li2 91.967(18) 20_455 5
Li1 Si Li2 111.692(19) 36_554 5
Li1 Si Li2 99.874(17) 32_545 5
Li1 Si Li2 58.121(17) 28_455 5
Li2 Si Li2 120.0 . 5
Li2 Si Li2 120.0 9 5
Si Li1 Li1 124.06(5) . 10_655
Si Li1 Li1 171.35(3) . 7_564
Li1 Li1 Li1 60.0 10_655 7_564
Si Li1 Si 127.79(4) . 39_454
Li1 Li1 Si 60.676(16) 10_655 39_454
Li1 Li1 Si 60.675(16) 7_564 39_454
Si Li1 Li2 64.60(2) . .
Li1 Li1 Li2 95.65(3) 10_655 .
Li1 Li1 Li2 123.748(17) 7_564 .
Si Li1 Li2 63.22(2) 39_454 .
Si Li1 Li2 64.57(2) . 5
Li1 Li1 Li2 120.492(17) 10_655 5
Li1 Li1 Li2 106.81(3) 7_564 5
Si Li1 Li2 165.93(4) 39_454 5
Li2 Li1 Li2 128.26(4) . 5
Si Li1 Li1 63.14(3) . 28_455
Li1 Li1 Li1 73.47(2) 10_655 28_455
Li1 Li1 Li1 113.93(4) 7_564 28_455
Si Li1 Li1 129.313(19) 39_454 28_455
Li2 Li1 Li1 103.78(4) . 28_455
Li2 Li1 Li1 59.899(16) 5 28_455
Si Li1 Si 112.21(3) . 28_455
Li1 Li1 Si 61.860(15) 10_655 28_455
Li1 Li1 Si 61.859(15) 7_564 28_455
Si Li1 Si 112.56(3) 39_454 28_455
Li2 Li1 Si 151.77(3) . 28_455
Li2 Li1 Si 61.875(19) 5 28_455
Li1 Li1 Si 55.52(3) 28_455 28_455
Si Li1 Li1 56.89(3) . 24_554
Li1 Li1 Li1 176.72(4) 10_655 24_554
Li1 Li1 Li1 118.58(5) 7_564 24_554
Si Li1 Li1 121.67(3) 39_454 24_554
Li2 Li1 Li1 87.56(4) . 24_554
Li2 Li1 Li1 56.61(3) 5 24_554
Li1 Li1 Li1 105.18(3) 28_455 24_554
Si Li1 Li1 114.88(4) 28_455 24_554
Si Li1 Li1 97.85(5) . 46_454
Li1 Li1 Li1 114.15(3) 10_655 46_454
Li1 Li1 Li1 86.29(5) 7_564 46_454
Si Li1 Li1 53.48(3) 39_454 46_454
Li2 Li1 Li1 56.68(3) . 46_454
Li2 Li1 Li1 122.92(3) 5 46_454
Li1 Li1 Li1 158.60(7) 28_455 46_454
Si Li1 Li1 145.87(5) 28_455 46_454
Li1 Li1 Li1 68.20(4) 24_554 46_454
Si Li1 Li1 116.63(4) . 30_455
Li1 Li1 Li1 100.35(3) 10_655 30_455
Li1 Li1 Li1 54.87(3) 7_564 30_455
Si Li1 Li1 112.18(3) 39_454 30_455
Li2 Li1 Li1 157.86(4) . 30_455
Li2 Li1 Li1 53.95(3) 5 30_455
Li1 Li1 Li1 95.42(5) 28_455 30_455
Si Li1 Li1 50.22(2) 28_455 30_455
Li1 Li1 Li1 76.72(3) 24_554 30_455
Li1 Li1 Li1 102.40(3) 46_454 30_455
Si Li1 Li1 56.28(2) . 36_554
Li1 Li1 Li1 69.59(4) 10_655 36_554
Li1 Li1 Li1 129.28(4) 7_564 36_554
Si Li1 Li1 90.81(3) 39_454 36_554
Li2 Li1 Li1 54.009(19) . 36_554
Li2 Li1 Li1 102.76(3) 5 36_554
Li1 Li1 Li1 51.67(4) 28_455 36_554
Si Li1 Li1 99.76(3) 28_455 36_554
Li1 Li1 Li1 112.05(5) 24_554 36_554
Li1 Li1 Li1 110.53(5) 46_454 36_554
Li1 Li1 Li1 146.89(4) 30_455 36_554
Li1 Li2 Li1 90.0 39_454 26_554
Li1 Li2 Li1 179.90(3) 39_454 16_545
Li1 Li2 Li1 90.0 26_554 16_545
Li1 Li2 Li1 90.0 39_454 .
Li1 Li2 Li1 179.90(3) 26_554 .
Li1 Li2 Li1 90.0 16_545 .
Li1 Li2 Li1 107.86(3) 39_454 46_454
Li1 Li2 Li1 113.39(3) 26_554 46_454
Li1 Li2 Li1 72.046(17) 16_545 46_454
Li1 Li2 Li1 66.71(3) . 46_454
Li1 Li2 Li1 72.045(17) 39_454 23_545
Li1 Li2 Li1 66.71(3) 26_554 23_545
Li1 Li2 Li1 107.86(3) 16_545 23_545
Li1 Li2 Li1 113.39(3) . 23_545
Li1 Li2 Li1 60.20(3) 46_454 23_545
Li1 Li2 Li1 66.71(3) 39_454 36_554
Li1 Li2 Li1 107.86(3) 26_554 36_554
Li1 Li2 Li1 113.39(3) 16_545 36_554
Li1 Li2 Li1 72.044(17) . 36_554
Li1 Li2 Li1 138.46(2) 46_454 36_554
Li1 Li2 Li1 138.46(2) 23_545 36_554
Li1 Li2 Li1 113.39(3) 39_454 9
Li1 Li2 Li1 72.045(17) 26_554 9
Li1 Li2 Li1 66.71(3) 16_545 9
Li1 Li2 Li1 107.86(3) . 9
Li1 Li2 Li1 138.46(2) 46_454 9
Li1 Li2 Li1 138.46(2) 23_545 9
Li1 Li2 Li1 60.20(3) 36_554 9
Li1 Li2 Si 57.591(19) 39_454 26_554
Li1 Li2 Si 55.051(18) 26_554 26_554
Li1 Li2 Si 122.485(16) 16_545 26_554
Li1 Li2 Si 124.870(15) . 26_554
Li1 Li2 Si 158.165(16) 46_454 26_554
Li1 Li2 Si 98.327(16) 23_545 26_554
Li1 Li2 Si 55.03(2) 36_554 26_554
Li1 Li2 Si 60.004(19) 9 26_554
Li1 Li2 Si 124.871(15) 39_454 16_545
Li1 Li2 Si 57.591(19) 26_554 16_545
Li1 Li2 Si 55.051(18) 16_545 16_545
Li1 Li2 Si 122.486(16) . 16_545
Li1 Li2 Si 60.003(19) 46_454 16_545
Li1 Li2 Si 55.03(2) 23_545 16_545
Li1 Li2 Si 158.167(16) 36_554 16_545
Li1 Li2 Si 98.327(16) 9 16_545
Si Li2 Si 112.621(3) 26_554 16_545
Li1 Li2 Si 55.051(18) 39_454 39_454
Li1 Li2 Si 122.485(16) 26_554 39_454
Li1 Li2 Si 124.871(15) 16_545 39_454
Li1 Li2 Si 57.591(19) . 39_454
Li1 Li2 Si 55.03(2) 46_454 39_454
Li1 Li2 Si 60.004(19) 23_545 39_454
Li1 Li2 Si 98.327(16) 36_554 39_454
Li1 Li2 Si 158.167(16) 9 39_454
Si Li2 Si 112.621(3) 26_554 39_454
Si Li2 Si 103.340(5) 16_545 39_454
Li1 Li2 Si 122.485(16) 39_454 .
Li1 Li2 Si 124.871(15) 26_554 .
Li1 Li2 Si 57.591(19) 16_545 .
Li1 Li2 Si 55.051(18) . .
Li1 Li2 Si 98.328(16) 46_454 .
Li1 Li2 Si 158.166(16) 23_545 .
Li1 Li2 Si 60.004(19) 36_554 .
Li1 Li2 Si 55.03(2) 9 .
Si Li2 Si 103.341(5) 26_554 .
Si Li2 Si 112.621(3) 16_545 .
Si Li2 Si 112.621(3) 39_454 .

loop_
_geom_bond_atom_site_label_1
_geom_bond_atom_site_label_2
_geom_bond_distance
_geom_bond_site_symmetry_2
Si Li1 2.6051(10) 5
Si Li1 2.6052(10) 9
Si Li1 2.6052(10) .
Si Li1 2.7151(9) 16_545
Si Li1 2.7151(9) 24_554
Si Li1 2.7151(9) 20_455
Si Li1 2.8194(10) 36_554
Si Li1 2.8194(10) 32_545
Si Li1 2.8194(10) 28_455
Si Li2 2.8711(2) .
Si Li2 2.8711(2) 9
Si Li2 2.8711(2) 5
Li1 Li1 2.6595(16) 10_655
Li1 Li1 2.6595(16) 7_564
Li1 Si 2.7151(9) 39_454
Li1 Li2 2.7623(10) .
Li1 Li2 2.7644(9) 5
Li1 Li1 2.7728(16) 28_455
Li1 Si 2.8194(10) 28_455
Li1 Li1 3.0386(13) 24_554
Li1 Li1 3.0386(13) 46_454
Li1 Li1 3.2502(5) 30_455
Li1 Li1 3.2502(5) 36_554
Li2 Li1 2.7623(10) 39_454
Li2 Li1 2.7623(10) 26_554
Li2 Li1 2.7623(10) 16_545
Li2 Li1 2.7644(9) 46_454
Li2 Li1 2.7644(9) 23_545
Li2 Li1 2.7644(9) 36_554
Li2 Li1 2.7644(9) 9
Li2 Si 2.8711(2) 26_554
Li2 Si 2.8711(2) 16_545
Li2 Si 2.8711(2) 39_454
